data_1547346
loop_
_publ_author_name
'Lang, Zhongling'
'Yang, Peng'
'Lin, Zhengguo'
'Yan, Li-Kai'
'Li, Ming-Xing'
'Carb\'o, Jorge J.'
'Kortz, Ulrich'
'Poblet, Josep M.'

_publ_section_title
;
 Size and Charge Effect of Guest Cations in Formation of
 Polyoxopalladates: A Theoretical and Experimental Study
;
_journal_name_full 'Chem. Sci.'
_journal_paper_doi 10.1039/C7SC03441E
_journal_year 2017
_chemical_formula_sum 'C48 H100 As8 In Na5 O62 Pd12'
_chemical_formula_weight 3775.20
_space_group_crystal_system tetragonal
_space_group_IT_number 87
_space_group_name_Hall '-I 4'
_space_group_name_H-M_alt 'I 4/m'
_symmetry_space_group_name_Hall '-I 4'
_symmetry_space_group_name_H-M 'I 4/m'
_atom_sites_solution_hydrogens geom
_audit_creation_method SHELXL-2014/6
_audit_update_record
;
2017-06-10 deposited with the CCDC.
2017-09-25 downloaded from the CCDC.
;
_cell_angle_alpha 90
_cell_angle_beta 90
_cell_angle_gamma 90
_cell_formula_units_Z 2
_cell_length_a 15.7992(6)
_cell_length_b 15.7992(6)
_cell_length_c 24.954(2)
_cell_measurement_reflns_used 9741
_cell_measurement_temperature 100(2)
_cell_measurement_theta_max 28.29
_cell_measurement_theta_min 3.00
_cell_volume 6228.9(6)
_computing_structure_refinement 'SHELXL-2014/6 (Sheldrick, 2014)'
_diffrn_ambient_temperature 100(2)
_diffrn_measured_fraction_theta_full 0.999
_diffrn_measured_fraction_theta_max 0.995
_diffrn_measurement_device_type 'Bruker APEX-II CCD X8'
_diffrn_radiation_type MoK\a
_diffrn_radiation_wavelength 0.71073
_diffrn_reflns_av_R_equivalents 0.0490
_diffrn_reflns_av_unetI/netI 0.0154
_diffrn_reflns_Laue_measured_fraction_full 0.999
_diffrn_reflns_Laue_measured_fraction_max 0.995
_diffrn_reflns_limit_h_max 21
_diffrn_reflns_limit_h_min -21
_diffrn_reflns_limit_k_max 21
_diffrn_reflns_limit_k_min -21
_diffrn_reflns_limit_l_max 33
_diffrn_reflns_limit_l_min -33
_diffrn_reflns_number 65892
_diffrn_reflns_point_group_measured_fraction_full 0.999
_diffrn_reflns_point_group_measured_fraction_max 0.995
_diffrn_reflns_theta_full 25.242
_diffrn_reflns_theta_max 28.317
_diffrn_reflns_theta_min 1.525
_exptl_absorpt_coefficient_mu 4.075
_exptl_absorpt_correction_T_max 0.392
_exptl_absorpt_correction_T_min 0.391
_exptl_absorpt_correction_type multi-scan
_exptl_crystal_colour RED
_exptl_crystal_density_diffrn 2.013
_exptl_crystal_description BLOCK
_exptl_crystal_F_000 3608
_exptl_crystal_size_max 0.240
_exptl_crystal_size_mid 0.240
_exptl_crystal_size_min 0.230
_refine_diff_density_max 3.139
_refine_diff_density_min -2.612
_refine_diff_density_rms 0.657
_refine_ls_extinction_method none
_refine_ls_goodness_of_fit_ref 1.012
_refine_ls_hydrogen_treatment constr
_refine_ls_matrix_type full
_refine_ls_number_parameters 87
_refine_ls_number_reflns 3971
_refine_ls_number_restraints 0
_refine_ls_restrained_S_all 1.012
_refine_ls_R_factor_all 0.0647
_refine_ls_R_factor_gt 0.0552
_refine_ls_shift/su_max 0.000
_refine_ls_shift/su_mean 0.000
_refine_ls_structure_factor_coef Fsqd
_refine_ls_weighting_details 'w=1/[\s^2^(Fo^2^)+(0.1540P)^2^+91.4423P] where P=(Fo^2^+2Fc^2^)/3'
_refine_ls_weighting_scheme calc
_refine_ls_wR_factor_gt 0.1960
_refine_ls_wR_factor_ref 0.2143
_reflns_Friedel_coverage 0.000
_reflns_number_gt 3638
_reflns_number_total 3971
_reflns_threshold_expression 'I > 2\s(I)'
_cod_data_source_file c7sc03441e2.cif
_cod_data_source_block LZG_CCDC1
_cod_depositor_comments
;
The following automatic conversions were performed:

'_exptl_absorpt_correction_type' value 'MULTI-SCAN' changed to
'multi-scan' according to
/home/data/users/saulius/crontab/automatic-downloads/rss-feeds/RSC/lib/dictionaries/cif_core.dic
dictionary named 'cif_core.dic' version 2.4.2 from 2011-04-26.

Automatic conversion script
Id: cif_fix_values 4973 2017-02-22 13:04:09Z antanas 
;
_cod_original_cell_volume 6228.9(7)
_cod_database_code 1547346
_shelx_space_group_comment
;
The symmetry employed for this shelxl refinement is uniquely defined
by the following loop, which should always be used as a source of
symmetry information in preference to the above space-group names.
They are only intended as comments.
;
_shelx_estimated_absorpt_t_min 0.441
_shelx_estimated_absorpt_t_max 0.454
_shelxl_version_number 2014/6

loop_
_space_group_symop_operation_xyz
'x, y, z'
'-y, x, z'
'-x, -y, z'
'y, -x, z'
'x+1/2, y+1/2, z+1/2'
'-y+1/2, x+1/2, z+1/2'
'-x+1/2, -y+1/2, z+1/2'
'y+1/2, -x+1/2, z+1/2'
'-x, -y, -z'
'y, -x, -z'
'x, y, -z'
'-y, x, -z'
'-x+1/2, -y+1/2, -z+1/2'
'y+1/2, -x+1/2, -z+1/2'
'x+1/2, y+1/2, -z+1/2'
'-y+1/2, x+1/2, -z+1/2'

loop_
_atom_site_label
_atom_site_type_symbol
_atom_site_fract_x
_atom_site_fract_y
_atom_site_fract_z
_atom_site_U_iso_or_equiv
_atom_site_adp_type
_atom_site_occupancy
_atom_site_site_symmetry_order
_atom_site_calc_flag
_atom_site_refinement_flags_posn
_atom_site_refinement_flags_adp
_atom_site_refinement_flags_occupancy
In1 In 0.5000 0.5000 0.0000 0.0197(3) Uani 1 8 d S T P
Pd1 Pd 0.30171(4) 0.42581(4) 0.0000 0.0226(2) Uani 1 2 d S T P
Pd2 Pd 0.43811(3) 0.36402(3) 0.09486(2) 0.02433(19) Uani 1 1 d . . .
As1 As 0.24633(4) 0.40602(4) 0.12121(3) 0.0283(2) Uani 1 1 d . . .
C1 C 0.1559(4) 0.3694(4) 0.1654(3) 0.0341(13) Uiso 1 1 d . . .
C2 C 0.0766(6) 0.4006(6) 0.1577(4) 0.055(2) Uiso 1 1 d . . .
H2 H 0.0656 0.4397 0.1296 0.065 Uiso 1 1 calc R U .
C3 C 0.0112(8) 0.3741(8) 0.1920(5) 0.071(3) Uiso 1 1 d . . .
H3 H -0.0447 0.3944 0.1864 0.085 Uiso 1 1 calc R U .
C4 C 0.0268(7) 0.3200(7) 0.2327(4) 0.059(2) Uiso 1 1 d . . .
H4 H -0.0185 0.3024 0.2552 0.071 Uiso 1 1 calc R U .
C5 C 0.1072(6) 0.2898(6) 0.2421(4) 0.0526(19) Uiso 1 1 d . . .
H5 H 0.1182 0.2527 0.2713 0.063 Uiso 1 1 calc R U .
C6 C 0.1721(5) 0.3151(5) 0.2079(3) 0.0455(17) Uiso 1 1 d . . .
H6 H 0.2279 0.2949 0.2136 0.055 Uiso 1 1 calc R U .
O1A O 0.3303(3) 0.3447(3) 0.1376(2) 0.0385(11) Uiso 1 1 d . . .
O2A O 0.2665(3) 0.5086(3) 0.1356(2) 0.0403(11) Uiso 1 1 d . . .
O3A O 0.2159(3) 0.3933(3) 0.0568(2) 0.0340(10) Uiso 1 1 d . . .
O1IN O 0.3891(3) 0.4587(2) -0.05307(16) 0.0230(8) Uiso 1 1 d . . .
O1W O 0.3975(5) 0.4249(5) 0.2331(3) 0.0590(16) Uiso 1 1 d . . .
O3W O 0.1717(8) 0.1012(8) 0.1632(5) 0.053(3) Uiso 0.5 1 d . . P
O2W O 0.3042(14) 0.1737(14) 0.1071(9) 0.042(4) Uiso 0.25 1 d . . P
O4W O 0.0479(14) 0.1726(14) 0.1044(9) 0.042(4) Uiso 0.25 1 d . . P
O5W O 0.445(2) 0.103(2) 0.0543(15) 0.076(9) Uiso 0.25 1 d . . P

loop_
_atom_site_aniso_label
_atom_site_aniso_U_11
_atom_site_aniso_U_22
_atom_site_aniso_U_33
_atom_site_aniso_U_23
_atom_site_aniso_U_13
_atom_site_aniso_U_12
In1 0.0210(3) 0.0210(3) 0.0172(5) 0.000 0.000 0.000
Pd1 0.0217(3) 0.0257(3) 0.0202(3) 0.000 0.000 -0.00145(19)
Pd2 0.0254(3) 0.0262(3) 0.0214(3) 0.00390(14) 0.00222(14) 0.00035(14)
As1 0.0260(3) 0.0344(4) 0.0243(4) 0.0015(2) 0.0046(2) -0.0036(2)

loop_
_atom_type_symbol
_atom_type_description
_atom_type_scat_dispersion_real
_atom_type_scat_dispersion_imag
_atom_type_scat_source
C C 0.0033 0.0016 'International Tables Vol C Tables 4.2.6.8 and 6.1.1.4'
H H 0.0000 0.0000 'International Tables Vol C Tables 4.2.6.8 and 6.1.1.4'
As As 0.0499 2.0058 'International Tables Vol C Tables 4.2.6.8 and 6.1.1.4'
O O 0.0106 0.0060 'International Tables Vol C Tables 4.2.6.8 and 6.1.1.4'
Pd Pd -0.9988 1.0072 'International Tables Vol C Tables 4.2.6.8 and 6.1.1.4'
In In -0.7276 1.3100 'International Tables Vol C Tables 4.2.6.8 and 6.1.1.4'
Na Na 0.0362 0.0249 'International Tables Vol C Tables 4.2.6.8 and 6.1.1.4'

loop_
_geom_angle_atom_site_label_1
_geom_angle_atom_site_label_2
_geom_angle_atom_site_label_3
_geom_angle
_geom_angle_site_symmetry_1
_geom_angle_site_symmetry_3
O1IN In1 O1IN 180.0 . 9_665
O1IN In1 O1IN 109.53(10) . 10_565
O1IN In1 O1IN 70.48(10) 9_665 10_565
O1IN In1 O1IN 70.47(10) . 2_655
O1IN In1 O1IN 109.52(10) 9_665 2_655
O1IN In1 O1IN 180.00(17) 10_565 2_655
O1IN In1 O1IN 70.6(2) . 11
O1IN In1 O1IN 109.4(2) 9_665 11
O1IN In1 O1IN 70.48(10) 10_565 11
O1IN In1 O1IN 109.52(10) 2_655 11
O1IN In1 O1IN 109.4(2) . 3_665
O1IN In1 O1IN 70.6(2) 9_665 3_665
O1IN In1 O1IN 109.52(10) 10_565 3_665
O1IN In1 O1IN 70.48(10) 2_655 3_665
O1IN In1 O1IN 180.0(2) 11 3_665
O1IN In1 O1IN 109.52(10) . 12_655
O1IN In1 O1IN 70.48(10) 9_665 12_655
O1IN In1 O1IN 109.4(2) 10_565 12_655
O1IN In1 O1IN 70.6(2) 2_655 12_655
O1IN In1 O1IN 70.48(10) 11 12_655
O1IN In1 O1IN 109.52(10) 3_665 12_655
O1IN In1 O1IN 70.48(10) . 4_565
O1IN In1 O1IN 109.52(10) 9_665 4_565
O1IN In1 O1IN 70.6(2) 10_565 4_565
O1IN In1 O1IN 109.4(2) 2_655 4_565
O1IN In1 O1IN 109.52(10) 11 4_565
O1IN In1 O1IN 70.48(10) 3_665 4_565
O1IN In1 O1IN 180.00(17) 12_655 4_565
O1IN Pd1 O1IN 83.8(2) . 11
O1IN Pd1 O3A 177.53(18) . .
O1IN Pd1 O3A 93.72(19) 11 .
O1IN Pd1 O3A 93.72(19) . 11
O1IN Pd1 O3A 177.53(18) 11 11
O3A Pd1 O3A 88.8(3) . 11
O1IN Pd2 O1IN 83.9(2) 12_655 11
O1IN Pd2 O2A 94.3(2) 12_655 2_655
O1IN Pd2 O2A 178.0(2) 11 2_655
O1IN Pd2 O1A 177.00(19) 12_655 .
O1IN Pd2 O1A 93.6(2) 11 .
O2A Pd2 O1A 88.3(2) 2_655 .
O3A As1 O2A 111.6(3) . .
O3A As1 O1A 112.6(3) . .
O2A As1 O1A 110.5(3) . .
O3A As1 C1 107.6(3) . .
O2A As1 C1 108.2(3) . .
O1A As1 C1 106.0(3) . .
C2 C1 C6 120.1(8) . .
C2 C1 As1 120.1(6) . .
C6 C1 As1 119.6(6) . .
C1 C2 C3 118.9(9) . .
C1 C2 H2 120.6 . .
C3 C2 H2 120.6 . .
C4 C3 C2 120.8(12) . .
C4 C3 H3 119.6 . .
C2 C3 H3 119.6 . .
C3 C4 C5 121.0(11) . .
C3 C4 H4 119.5 . .
C5 C4 H4 119.5 . .
C4 C5 C6 118.3(9) . .
C4 C5 H5 120.8 . .
C6 C5 H5 120.8 . .
C1 C6 C5 120.7(8) . .
C1 C6 H6 119.6 . .
C5 C6 H6 119.6 . .
As1 O1A Pd2 116.3(3) . .
As1 O2A Pd2 115.8(3) . 4_565
As1 O3A Pd1 116.4(3) . .
Pd2 O1IN Pd2 115.1(2) 10_565 11
Pd2 O1IN Pd1 115.39(19) 10_565 .
Pd2 O1IN Pd1 115.22(19) 11 .
Pd2 O1IN In1 102.92(17) 10_565 .
Pd2 O1IN In1 102.76(17) 11 .
Pd1 O1IN In1 102.78(17) . .

loop_
_geom_bond_atom_site_label_1
_geom_bond_atom_site_label_2
_geom_bond_distance
_geom_bond_site_symmetry_2
In1 O1IN 2.291(4) .
In1 O1IN 2.291(4) 9_665
In1 O1IN 2.291(4) 10_565
In1 O1IN 2.291(4) 2_655
In1 O1IN 2.291(4) 11
In1 O1IN 2.291(4) 3_665
In1 O1IN 2.291(4) 12_655
In1 O1IN 2.291(4) 4_565
Pd1 O1IN 1.983(4) .
Pd1 O1IN 1.983(4) 11
Pd1 O3A 2.027(5) .
Pd1 O3A 2.027(5) 11
Pd2 O1IN 1.976(4) 12_655
Pd2 O1IN 1.981(4) 11
Pd2 O2A 2.028(5) 2_655
Pd2 O1A 2.033(5) .
As1 O3A 1.689(5) .
As1 O2A 1.691(5) .
As1 O1A 1.693(5) .
As1 C1 1.895(7) .
C1 C2 1.360(12) .
C1 C6 1.388(11) .
C2 C3 1.406(16) .
C2 H2 0.9500 .
C3 C4 1.350(16) .
C3 H3 0.9500 .
C4 C5 1.378(14) .
C4 H4 0.9500 .
C5 C6 1.392(13) .
C5 H5 0.9500 .
C6 H6 0.9500 .
O2A Pd2 2.027(5) 4_565
O1IN Pd2 1.976(4) 10_565
O1IN Pd2 1.981(4) 11

loop_
_geom_torsion_atom_site_label_1
_geom_torsion_atom_site_label_2
_geom_torsion_atom_site_label_3
_geom_torsion_atom_site_label_4
_geom_torsion
_geom_torsion_site_symmetry_4
O3A As1 C1 C2 -52.2(7) .
O2A As1 C1 C2 68.6(7) .
O1A As1 C1 C2 -173.0(7) .
O3A As1 C1 C6 132.1(6) .
O2A As1 C1 C6 -107.1(6) .
O1A As1 C1 C6 11.4(7) .
C6 C1 C2 C3 -2.7(13) .
As1 C1 C2 C3 -178.3(8) .
C1 C2 C3 C4 1.5(16) .
C2 C3 C4 C5 0.6(17) .
C3 C4 C5 C6 -1.4(16) .
C2 C1 C6 C5 1.9(13) .
As1 C1 C6 C5 177.6(7) .
C4 C5 C6 C1 0.2(14) .
O3A As1 O1A Pd2 59.9(4) .
O2A As1 O1A Pd2 -65.7(4) .
C1 As1 O1A Pd2 177.4(3) .
O3A As1 O2A Pd2 -63.6(4) 4_565
O1A As1 O2A Pd2 62.5(4) 4_565
C1 As1 O2A Pd2 178.1(3) 4_565
O2A As1 O3A Pd1 62.5(3) .
O1A As1 O3A Pd1 -62.5(3) .
C1 As1 O3A Pd1 -179.0(3) .
